data_2222506
loop_
_publ_author_name
'Ou, Guang-Chuan'
'Zhou, Qiang'
'Ng, Seik Weng'

_publ_section_title
;Bis(5,5,7,12,12,14-hexamethyl-1,4,8,11-tetraazacyclotetradecane-\k^4^<i>N</i>)(\m-<small>L</small>-malato-\k^4^<i>O</i>^1^,<i>O</i>^2^:<i>O</i>^4^,<i>O</i>^4'^)dinickel(II)
 bis(perchlorate) monohydrate
;
_journal_coeditor_code XU2535
_journal_issue 7
_journal_name_full 'Acta Crystallographica Section E'
_journal_page_first m728
_journal_paper_doi 10.1107/S1600536809020662
_journal_volume 65
_journal_year 2009
_chemical_formula_iupac '[Ni2 (C4 H4 O5) (C16 H36 N4)2] (Cl O4)2 , H2 O'
_chemical_formula_moiety 'C36 H76 N8 Ni2 O5, 2(Cl O4 -), H2 O'
_chemical_formula_sum 'C36 H78 Cl2 N8 Ni2 O14'
_chemical_formula_weight 1035.38
_chemical_name_systematic
;
Bis(5,5,7,12,12,14-hexamethyl-1,4,8,11-tetraazacyclotetradecane-
\k^4^<i>N</i>)(\m-<i>L</i>-malato-\k^4^<i>O</i>^1^,<i>O</i>^2^:
<i>O</i>^4^,<i>O</i>^4'^)dinickel(II) bis(perchlorate) monohydrate
;
_space_group_IT_number 19
_symmetry_cell_setting orthorhombic
_symmetry_space_group_name_Hall 'P 2ac 2ab'
_symmetry_space_group_name_H-M 'P 21 21 21'
_atom_sites_solution_hydrogens geom
_atom_sites_solution_primary direct
_atom_sites_solution_secondary difmap
_audit_creation_method SHELXL-97
_cell_angle_alpha 90.00
_cell_angle_beta 90.00
_cell_angle_gamma 90.00
_cell_formula_units_Z 4
_cell_length_a 13.562(2)
_cell_length_b 18.984(2)
_cell_length_c 19.350(3)
_cell_measurement_reflns_used 1019
_cell_measurement_temperature 293(2)
_cell_measurement_theta_max 22.5
_cell_measurement_theta_min 2.8
_cell_volume 4981.9(12)
_computing_cell_refinement 'SAINT (Bruker, 1999)'
_computing_data_collection 'SMART (Bruker, 1999)'
_computing_data_reduction 'SAINT (Bruker, 1999)'
_computing_molecular_graphics 'X-Seed (Barbour, 2001)'
_computing_publication_material 'publCIF (Westrip, 2009)'
_computing_structure_refinement 'SHELXL97 (Sheldrick, 2008)'
_computing_structure_solution 'SHELXS97 (Sheldrick, 2008)'
_diffrn_ambient_temperature 293(2)
_diffrn_measured_fraction_theta_full 0.997
_diffrn_measured_fraction_theta_max 0.997
_diffrn_measurement_device_type 'Bruker SMART area-detector diffractometer'
_diffrn_measurement_method '\f and \w scans'
_diffrn_radiation_monochromator graphite
_diffrn_radiation_source 'fine-focus sealed tube'
_diffrn_radiation_type MoK\a
_diffrn_radiation_wavelength 0.71073
_diffrn_reflns_av_R_equivalents 0.0425
_diffrn_reflns_av_sigmaI/netI 0.0500
_diffrn_reflns_limit_h_max 17
_diffrn_reflns_limit_h_min -17
_diffrn_reflns_limit_k_max 24
_diffrn_reflns_limit_k_min -24
_diffrn_reflns_limit_l_max 24
_diffrn_reflns_limit_l_min -24
_diffrn_reflns_number 42585
_diffrn_reflns_theta_full 27.15
_diffrn_reflns_theta_max 27.15
_diffrn_reflns_theta_min 1.83
_diffrn_standards_decay_% 0
_diffrn_standards_interval_count 0
_diffrn_standards_interval_time 0
_diffrn_standards_number 0
_exptl_absorpt_coefficient_mu 0.929
_exptl_absorpt_correction_T_max 0.730
_exptl_absorpt_correction_T_min 0.605
_exptl_absorpt_correction_type multi-scan
_exptl_absorpt_process_details '(SADABS; Sheldrick, 1996)'
_exptl_crystal_colour Blue
_exptl_crystal_density_diffrn 1.381
_exptl_crystal_density_method 'not measured'
_exptl_crystal_description Block
_exptl_crystal_F_000 2208
_exptl_crystal_size_max 0.48
_exptl_crystal_size_mid 0.45
_exptl_crystal_size_min 0.34
_refine_diff_density_max 0.414
_refine_diff_density_min -0.381
_refine_ls_abs_structure_details 'Flack (Flack, 1983), 4936 Friedel pairs'
_refine_ls_abs_structure_Flack -0.01(2)
_refine_ls_extinction_method none
_refine_ls_goodness_of_fit_ref 1.026
_refine_ls_hydrogen_treatment mixed
_refine_ls_matrix_type full
_refine_ls_number_parameters 647
_refine_ls_number_reflns 10997
_refine_ls_number_restraints 79
_refine_ls_restrained_S_all 1.329
_refine_ls_R_factor_all 0.0799
_refine_ls_R_factor_gt 0.0431
_refine_ls_shift/su_max 0.001
_refine_ls_shift/su_mean 0.001
_refine_ls_structure_factor_coef Fsqd
_refine_ls_weighting_details 'calc w=1/[\s^2^(Fo^2^)+(0.0660P)^2^+1.0201P] where P=(Fo^2^+2Fc^2^)/3'
_refine_ls_weighting_scheme calc
_refine_ls_wR_factor_gt 0.1022
_refine_ls_wR_factor_ref 0.1230
_reflns_number_gt 7769
_reflns_number_total 10997
_reflns_threshold_expression I>2\s(I)
_cod_data_source_file xu2535.cif
_cod_data_source_block I
_cod_depositor_comments
;
The following automatic conversions were performed:
'_symmetry_cell_setting' value 'Orthorhombic' changed to 'orthorhombic'
according to '/home/saulius/struct/CIF-dictionaries/cif_core.dic'
dictionary named 'cif_core.dic' version 2.4.1 from
2010-06-29.

'_exptl_absorpt_correction_type' value 'Multi-scan' changed
to 'multi-scan' according to
'/home/saulius/struct/CIF-dictionaries/cif_core.dic' dictionary named
'cif_core.dic' version 2.4.1 from 2010-06-29.

Automatic conversion script
Id: cif_fix_enum 1527 2010-12-29 10:47:43Z saulius 

The following automatic conversions were performed:

'_symmetry_cell_setting' value 'Orthorhombic' changed to
'orthorhombic' according to
/home/saulius/struct/CIF-dictionaries/cif_core.dic dictionary named
'cif_core.dic' version 2.4.1 from
2010-06-29.

'_exptl_absorpt_correction_type' value 'Multi-scan'
changed to 'multi-scan' according to
/home/saulius/struct/CIF-dictionaries/cif_core.dic dictionary named
'cif_core.dic' version 2.4.1 from 2010-06-29.

Automatic conversion script
Id: cif_fix_values 1715 2011-07-08 13:25:40Z adriana 
;
_cod_original_cell_volume 4982.0(10)
_cod_database_code 2222506
_cod_database_fobs_code 2222506

loop_
_symmetry_equiv_pos_as_xyz
'x, y, z'
'-x+1/2, -y, z+1/2'
'x+1/2, -y+1/2, -z'
'-x, y+1/2, -z+1/2'

loop_
_atom_site_type_symbol
_atom_site_label
_atom_site_fract_x
_atom_site_fract_y
_atom_site_fract_z
_atom_site_U_iso_or_equiv
_atom_site_adp_type
_atom_site_calc_flag
_atom_site_refinement_flags
_atom_site_occupancy
_atom_site_disorder_assembly
_atom_site_disorder_group
Ni Ni1 0.12840(5) 0.77230(3) 0.82955(3) 0.03650(16) Uani d . 1 . .
Ni Ni2 0.54780(5) 0.96584(3) 0.76686(3) 0.04267(17) Uani d . 1 . .
Cl Cl1 0.82095(12) 0.87472(8) 0.96151(9) 0.0635(4) Uani d . 1 . .
Cl Cl2 0.2212(4) 0.9094(3) 0.5860(2) 0.0694(15) Uani d PD 0.603(15) A 1
Cl Cl2' 0.2343(12) 0.8981(10) 0.5917(8) 0.184(9) Uani d PD 0.397(15) A 2
O O1 0.2141(2) 0.68426(16) 0.81902(18) 0.0410(8) Uani d . 1 . .
O O2 0.3574(3) 0.63875(18) 0.7861(2) 0.0589(11) Uani d . 1 . .
O O3 0.2686(2) 0.81315(17) 0.79792(18) 0.0430(8) Uani d . 1 . .
H H3O 0.2801 0.8566 0.7964 0.052 Uiso calc R 1 . .
O O4 0.4208(3) 0.89861(18) 0.7931(2) 0.0483(9) Uani d . 1 . .
O O5 0.5716(3) 0.85639(19) 0.7953(2) 0.0520(9) Uani d . 1 . .
O O6 0.8605(4) 0.8321(3) 0.9084(3) 0.1028(18) Uani d . 1 . .
O O7 0.8598(5) 0.9427(3) 0.9528(4) 0.120(2) Uani d . 1 . .
O O8 0.8508(5) 0.8471(4) 1.0255(3) 0.121(2) Uani d . 1 . .
O O9 0.7173(3) 0.8767(3) 0.9558(3) 0.0895(16) Uani d . 1 . .
O O10 0.1180(7) 0.9240(9) 0.6026(8) 0.145(6) Uani d PDU 0.603(15) A 1
O O11 0.2768(10) 0.8832(8) 0.6437(6) 0.130(5) Uani d PDU 0.603(15) A 1
O O12 0.2533(11) 0.9786(6) 0.5709(8) 0.159(6) Uani d PDU 0.603(15) A 1
O O13 0.2280(19) 0.8633(11) 0.5287(9) 0.254(12) Uani d PDU 0.603(15) A 1
O O10' 0.237(3) 0.9458(18) 0.6497(14) 0.29(2) Uani d PDU 0.397(15) A 2
O O11' 0.2788(14) 0.9246(12) 0.5304(10) 0.131(8) Uani d PDU 0.397(15) A 2
O O12' 0.281(2) 0.8324(15) 0.6114(19) 0.30(2) Uani d PDU 0.397(15) A 2
O O13' 0.1331(14) 0.8814(14) 0.5764(12) 0.153(9) Uani d PDU 0.397(15) A 2
O O1W 0.7584(7) 0.7864(6) 0.7920(5) 0.147(3) Uani d D 1 . .
H H11 0.701(5) 0.800(8) 0.778(7) 0.221 Uiso d D 1 . .
H H12 0.762(11) 0.804(8) 0.833(3) 0.221 Uiso d D 1 . .
N N1 0.0790(3) 0.7848(2) 0.7234(2) 0.0475(10) Uani d D 1 . .
H H1 0.132(3) 0.796(3) 0.703(3) 0.071 Uiso d D 1 . .
N N2 0.0713(3) 0.8748(2) 0.8429(2) 0.0434(10) Uani d D 1 . .
H H2 0.015(2) 0.872(3) 0.861(3) 0.065 Uiso d D 1 . .
N N3 0.1520(3) 0.7656(2) 0.9405(2) 0.0411(10) Uani d . 1 . .
H H3 0.200(5) 0.736(3) 0.948(3) 0.062 Uiso d D 1 . .
N N4 0.0065(3) 0.7076(2) 0.8493(2) 0.0441(10) Uani d D 1 . .
H H4 -0.042(3) 0.735(3) 0.851(3) 0.066 Uiso d D 1 . .
N N5 0.4683(3) 1.0599(2) 0.7605(2) 0.0481(11) Uani d D 1 . .
H H5 0.508(4) 1.092(2) 0.748(3) 0.072 Uiso d D 1 . .
N N6 0.5049(4) 0.9492(3) 0.6629(2) 0.0558(12) Uani d D 1 . .
H H6 0.454(3) 0.922(3) 0.661(4) 0.084 Uiso d D 1 . .
N N7 0.6895(3) 0.9928(2) 0.7340(2) 0.0421(9) Uani d D 1 . .
H H7 0.690(4) 1.0362(10) 0.723(3) 0.063 Uiso d D 1 . .
N N8 0.5986(3) 0.9947(2) 0.8667(2) 0.0456(10) Uani d D 1 . .
H H8 0.610(5) 0.9529(14) 0.880(3) 0.068 Uiso d D 1 . .
C C1 0.0142(5) 0.8480(3) 0.7268(3) 0.0592(15) Uani d . 1 . .
H H1A -0.0499 0.8349 0.7450 0.071 Uiso calc R 1 . .
H H1B 0.0048 0.8670 0.6807 0.071 Uiso calc R 1 . .
C C2 0.0603(5) 0.9028(3) 0.7724(3) 0.0547(14) Uani d . 1 . .
H H2A 0.1244 0.9158 0.7543 0.066 Uiso calc R 1 . .
H H2B 0.0192 0.9446 0.7733 0.066 Uiso calc R 1 . .
C C3 0.1289(5) 0.9216(3) 0.8894(3) 0.0486(12) Uani d . 1 . .
H H3a 0.1979 0.9196 0.8745 0.058 Uiso calc R 1 . .
C C4 0.0963(6) 0.9980(3) 0.8861(4) 0.0730(19) Uani d . 1 . .
H H4A 0.1147 1.0176 0.8422 0.109 Uiso calc R 1 . .
H H4B 0.1276 1.0241 0.9225 0.109 Uiso calc R 1 . .
H H4C 0.0260 1.0006 0.8914 0.109 Uiso calc R 1 . .
C C5 0.1246(4) 0.8945(3) 0.9628(3) 0.0496(13) Uani d . 1 . .
H H5A 0.0560 0.8849 0.9735 0.059 Uiso calc R 1 . .
H H5B 0.1454 0.9325 0.9930 0.059 Uiso calc R 1 . .
C C6 0.1849(4) 0.8283(3) 0.9827(3) 0.0475(13) Uani d . 1 . .
C C7 0.2919(4) 0.8393(4) 0.9707(3) 0.0617(16) Uani d . 1 . .
H H7A 0.3030 0.8502 0.9229 0.093 Uiso calc R 1 . .
H H7B 0.3272 0.7971 0.9826 0.093 Uiso calc R 1 . .
H H7C 0.3149 0.8775 0.9989 0.093 Uiso calc R 1 . .
C C8 0.1688(5) 0.8155(4) 1.0609(3) 0.0663(17) Uani d . 1 . .
H H8A 0.1966 0.7708 1.0736 0.099 Uiso calc R 1 . .
H H8B 0.0995 0.8154 1.0708 0.099 Uiso calc R 1 . .
H H8C 0.2004 0.8522 1.0868 0.099 Uiso calc R 1 . .
C C9 0.0614(4) 0.7314(3) 0.9669(3) 0.0479(12) Uani d . 1 . .
H H9A 0.0098 0.7663 0.9724 0.057 Uiso calc R 1 . .
H H9B 0.0744 0.7104 1.0117 0.057 Uiso calc R 1 . .
C C10 0.0286(4) 0.6755(3) 0.9168(3) 0.0476(13) Uani d . 1 . .
H H10A 0.0802 0.6405 0.9116 0.057 Uiso calc R 1 . .
H H10B -0.0298 0.6521 0.9345 0.057 Uiso calc R 1 . .
C C11 -0.0160(4) 0.6528(3) 0.7949(3) 0.0508(13) Uani d . 1 . .
H H11A 0.0440 0.6251 0.7871 0.061 Uiso calc R 1 . .
C C12 -0.0966(6) 0.6027(4) 0.8186(4) 0.081(2) Uani d . 1 . .
H H12A -0.1108 0.5697 0.7824 0.121 Uiso calc R 1 . .
H H12B -0.1550 0.6291 0.8294 0.121 Uiso calc R 1 . .
H H12C -0.0748 0.5778 0.8590 0.121 Uiso calc R 1 . .
C C13 -0.0437(4) 0.6878(3) 0.7277(3) 0.0582(14) Uani d . 1 . .
H H13A -0.0940 0.7225 0.7380 0.070 Uiso calc R 1 . .
H H13B -0.0745 0.6522 0.6989 0.070 Uiso calc R 1 . .
C C14 0.0346(4) 0.7242(3) 0.6839(3) 0.0547(14) Uani d . 1 . .
C C15 -0.0159(6) 0.7498(4) 0.6154(3) 0.081(2) Uani d . 1 . .
H H15A -0.0742 0.7763 0.6264 0.122 Uiso calc R 1 . .
H H15B -0.0336 0.7098 0.5878 0.122 Uiso calc R 1 . .
H H15C 0.0291 0.7791 0.5901 0.122 Uiso calc R 1 . .
C C16 0.1187(5) 0.6740(3) 0.6648(3) 0.0664(16) Uani d . 1 . .
H H16A 0.1491 0.6565 0.7061 0.100 Uiso calc R 1 . .
H H16B 0.1667 0.6988 0.6377 0.100 Uiso calc R 1 . .
H H16C 0.0929 0.6353 0.6385 0.100 Uiso calc R 1 . .
C C17 0.4060(5) 1.0505(4) 0.6974(3) 0.0677(18) Uani d . 1 . .
H H17A 0.3508 1.0198 0.7079 0.081 Uiso calc R 1 . .
H H17B 0.3801 1.0958 0.6828 0.081 Uiso calc R 1 . .
C C18 0.4658(5) 1.0195(3) 0.6410(3) 0.0686(18) Uani d . 1 . .
H H18A 0.5202 1.0506 0.6299 0.082 Uiso calc R 1 . .
H H18B 0.4255 1.0140 0.6000 0.082 Uiso calc R 1 . .
C C19 0.5745(6) 0.9148(4) 0.6122(3) 0.073(2) Uani d . 1 . .
C C20 0.5342(7) 0.9181(5) 0.5379(4) 0.103(3) Uani d . 1 . .
H H20A 0.5351 0.9660 0.5219 0.154 Uiso calc R 1 . .
H H20B 0.4677 0.9007 0.5371 0.154 Uiso calc R 1 . .
H H20C 0.5746 0.8897 0.5082 0.154 Uiso calc R 1 . .
C C21 0.5837(7) 0.8374(4) 0.6313(4) 0.096(3) Uani d . 1 . .
H H21A 0.6043 0.8333 0.6786 0.144 Uiso calc R 1 . .
H H21B 0.6316 0.8153 0.6019 0.144 Uiso calc R 1 . .
H H21C 0.5210 0.8146 0.6255 0.144 Uiso calc R 1 . .
C C22 0.6739(5) 0.9521(4) 0.6130(3) 0.0643(16) Uani d . 1 . .
H H22A 0.7134 0.9318 0.5763 0.077 Uiso calc R 1 . .
H H22B 0.6623 1.0009 0.6007 0.077 Uiso calc R 1 . .
C C23 0.7364(5) 0.9517(3) 0.6780(3) 0.0576(15) Uani d . 1 . .
H H23 0.7438 0.9029 0.6936 0.069 Uiso calc R 1 . .
C C24 0.8386(5) 0.9808(5) 0.6604(4) 0.083(2) Uani d . 1 . .
H H24A 0.8750 0.9886 0.7022 0.124 Uiso calc R 1 . .
H H24B 0.8317 1.0246 0.6359 0.124 Uiso calc R 1 . .
H H24C 0.8732 0.9476 0.6319 0.124 Uiso calc R 1 . .
C C25 0.7485(4) 0.9935(3) 0.7985(3) 0.0495(13) Uani d . 1 . .
H H25A 0.8109 1.0169 0.7903 0.059 Uiso calc R 1 . .
H H25B 0.7621 0.9455 0.8129 0.059 Uiso calc R 1 . .
C C26 0.6935(4) 1.0309(3) 0.8540(3) 0.0519(13) Uani d . 1 . .
H H26A 0.7323 1.0314 0.8961 0.062 Uiso calc R 1 . .
H H26B 0.6814 1.0792 0.8402 0.062 Uiso calc R 1 . .
C C27 0.5318(4) 1.0307(3) 0.9167(3) 0.0549(13) Uani d . 1 . .
C C28 0.4578(5) 0.9774(3) 0.9420(3) 0.0734(18) Uani d . 1 . .
H H28A 0.4230 0.9579 0.9032 0.110 Uiso calc R 1 . .
H H28B 0.4118 1.0000 0.9725 0.110 Uiso calc R 1 . .
H H28C 0.4914 0.9405 0.9663 0.110 Uiso calc R 1 . .
C C29 0.5892(6) 1.0587(4) 0.9801(4) 0.085(2) Uani d . 1 . .
H H29A 0.6321 1.0963 0.9659 0.127 Uiso calc R 1 . .
H H29B 0.6276 1.0213 0.9998 0.127 Uiso calc R 1 . .
H H29C 0.5434 1.0760 1.0139 0.127 Uiso calc R 1 . .
C C30 0.4802(5) 1.0937(3) 0.8827(3) 0.0613(16) Uani d . 1 . .
H H30A 0.4424 1.1177 0.9182 0.074 Uiso calc R 1 . .
H H30B 0.5308 1.1262 0.8673 0.074 Uiso calc R 1 . .
C C31 0.4119(4) 1.0802(3) 0.8222(3) 0.0563(15) Uani d . 1 . .
H H31 0.3682 1.0410 0.8345 0.068 Uiso calc R 1 . .
C C32 0.3483(6) 1.1456(5) 0.8105(5) 0.098(3) Uani d . 1 . .
H H32A 0.3125 1.1407 0.7679 0.147 Uiso calc R 1 . .
H H32B 0.3898 1.1865 0.8081 0.147 Uiso calc R 1 . .
H H32C 0.3026 1.1507 0.8480 0.147 Uiso calc R 1 . .
C C33 0.3003(4) 0.6883(2) 0.7964(3) 0.0396(11) Uani d . 1 . .
C C34 0.3416(3) 0.7616(2) 0.7795(3) 0.0398(11) Uani d . 1 . .
H H34 0.3525 0.7643 0.7295 0.048 Uiso calc R 1 . .
C C35 0.4385(3) 0.7751(3) 0.8153(3) 0.0430(11) Uani d . 1 . .
H H35A 0.4858 0.7399 0.8006 0.052 Uiso calc R 1 . .
H H35B 0.4293 0.7700 0.8648 0.052 Uiso calc R 1 . .
C C36 0.4800(4) 0.8474(3) 0.8008(3) 0.0435(12) Uani d . 1 . .

loop_
_atom_site_aniso_label
_atom_site_aniso_U_11
_atom_site_aniso_U_22
_atom_site_aniso_U_33
_atom_site_aniso_U_12
_atom_site_aniso_U_13
_atom_site_aniso_U_23
Ni1 0.0370(3) 0.0302(3) 0.0422(3) 0.0003(3) 0.0024(3) -0.0010(3)
Ni2 0.0445(4) 0.0362(3) 0.0472(4) -0.0054(3) -0.0047(3) 0.0082(3)
Cl1 0.0550(9) 0.0606(9) 0.0750(10) 0.0010(7) -0.0042(8) 0.0111(8)
Cl2 0.065(3) 0.087(3) 0.056(2) -0.024(2) -0.0080(18) 0.0161(18)
Cl2' 0.131(11) 0.207(17) 0.213(18) -0.036(10) -0.047(11) 0.041(14)
O1 0.0395(19) 0.0307(16) 0.053(2) 0.0006(14) 0.0074(16) -0.0038(15)
O2 0.048(2) 0.0317(18) 0.097(3) 0.0023(17) 0.015(2) -0.0147(19)
O3 0.0387(18) 0.0281(16) 0.062(2) 0.0007(14) 0.0060(16) 0.0005(15)
O4 0.047(2) 0.0347(18) 0.063(2) -0.0022(16) -0.0028(17) 0.0084(16)
O5 0.044(2) 0.042(2) 0.070(2) -0.0066(16) 0.0000(18) 0.0012(18)
O6 0.071(3) 0.131(5) 0.107(4) 0.019(3) 0.005(3) -0.024(4)
O7 0.099(4) 0.085(4) 0.175(6) -0.032(3) -0.040(4) 0.030(4)
O8 0.140(6) 0.131(5) 0.090(4) 0.010(5) -0.022(4) 0.038(4)
O9 0.054(3) 0.081(3) 0.133(5) 0.011(2) 0.011(3) 0.016(3)
O10 0.139(9) 0.161(10) 0.135(9) -0.027(8) -0.001(7) 0.032(8)
O11 0.141(9) 0.141(9) 0.107(8) -0.011(7) -0.045(7) 0.047(7)
O12 0.152(9) 0.151(10) 0.175(11) -0.035(8) -0.022(8) 0.048(9)
O13 0.260(16) 0.253(16) 0.249(15) 0.024(12) -0.024(12) -0.043(11)
O10' 0.29(3) 0.29(3) 0.30(3) -0.018(13) 0.009(13) -0.009(13)
O11' 0.134(11) 0.146(12) 0.114(11) -0.023(9) 0.038(9) 0.044(9)
O12' 0.31(3) 0.30(3) 0.29(3) 0.013(13) 0.002(13) 0.007(13)
O13' 0.144(13) 0.164(13) 0.152(13) -0.055(11) 0.002(10) 0.011(10)
O1W 0.132(6) 0.163(8) 0.147(7) 0.045(6) 0.011(5) -0.018(6)
N1 0.048(3) 0.049(3) 0.045(3) -0.001(2) -0.004(2) -0.002(2)
N2 0.048(3) 0.0305(19) 0.051(3) 0.0031(18) 0.000(2) -0.0006(18)
N3 0.040(2) 0.042(2) 0.041(2) 0.0061(19) 0.0043(18) -0.0029(18)
N4 0.039(2) 0.037(2) 0.056(3) -0.0009(18) 0.005(2) -0.0022(19)
N5 0.041(2) 0.041(2) 0.062(3) -0.0029(18) -0.004(2) 0.013(2)
N6 0.066(3) 0.058(3) 0.043(2) -0.023(2) -0.010(2) 0.009(2)
N7 0.045(2) 0.034(2) 0.047(2) -0.0017(18) 0.001(2) 0.005(2)
N8 0.051(3) 0.038(2) 0.048(3) 0.000(2) -0.003(2) 0.003(2)
C1 0.075(4) 0.047(3) 0.056(3) 0.010(3) -0.013(3) 0.004(3)
C2 0.070(4) 0.040(3) 0.054(3) 0.013(3) -0.004(3) 0.007(2)
C3 0.058(3) 0.037(3) 0.051(3) 0.002(3) 0.002(3) -0.007(2)
C4 0.111(6) 0.040(3) 0.067(4) 0.002(3) 0.005(4) -0.011(3)
C5 0.054(3) 0.047(3) 0.048(3) 0.003(3) 0.004(3) -0.011(2)
C6 0.058(3) 0.047(3) 0.038(3) -0.002(3) -0.003(2) -0.009(2)
C7 0.053(3) 0.074(4) 0.059(4) -0.008(3) -0.002(3) -0.011(3)
C8 0.090(5) 0.063(4) 0.046(3) 0.010(3) 0.002(3) -0.004(3)
C9 0.044(3) 0.050(3) 0.049(3) 0.006(3) 0.008(2) 0.000(2)
C10 0.044(3) 0.042(3) 0.057(3) -0.002(2) 0.011(3) 0.006(2)
C11 0.049(3) 0.040(3) 0.062(3) -0.005(2) 0.001(3) -0.009(3)
C12 0.085(5) 0.071(4) 0.086(5) -0.036(4) 0.012(4) -0.020(4)
C13 0.052(3) 0.054(3) 0.068(4) -0.006(3) -0.009(3) -0.015(3)
C14 0.057(3) 0.056(3) 0.051(3) -0.004(3) -0.008(3) -0.011(3)
C15 0.107(6) 0.076(5) 0.061(4) -0.005(4) -0.021(4) -0.008(3)
C16 0.077(4) 0.062(4) 0.059(4) 0.002(3) 0.006(4) -0.019(3)
C17 0.056(4) 0.077(4) 0.070(4) 0.001(3) -0.020(3) 0.026(4)
C18 0.070(4) 0.073(4) 0.063(4) -0.011(3) -0.019(3) 0.029(3)
C19 0.105(6) 0.072(4) 0.044(3) -0.015(4) 0.003(4) 0.000(3)
C20 0.124(7) 0.134(7) 0.050(4) -0.035(6) -0.009(4) -0.011(4)
C21 0.143(8) 0.068(5) 0.076(5) -0.019(5) 0.015(5) -0.012(4)
C22 0.074(4) 0.070(4) 0.049(3) -0.005(3) 0.009(3) 0.003(3)
C23 0.074(4) 0.046(3) 0.053(3) 0.014(3) 0.006(3) 0.006(3)
C24 0.063(4) 0.118(6) 0.067(4) 0.017(4) 0.007(3) 0.009(4)
C25 0.040(3) 0.051(3) 0.058(3) -0.003(2) -0.004(3) -0.003(3)
C26 0.049(3) 0.048(3) 0.058(3) -0.001(3) -0.014(3) -0.003(3)
C27 0.065(4) 0.055(3) 0.045(3) 0.002(3) -0.001(3) -0.003(3)
C28 0.090(5) 0.067(4) 0.063(4) -0.002(4) 0.027(4) 0.003(3)
C29 0.087(5) 0.100(6) 0.067(4) 0.012(4) -0.004(4) -0.022(4)
C30 0.065(4) 0.047(3) 0.072(4) -0.001(3) 0.005(3) -0.006(3)
C31 0.043(3) 0.048(3) 0.078(4) -0.002(2) -0.003(3) 0.007(3)
C32 0.081(5) 0.104(6) 0.108(6) 0.040(5) -0.005(5) -0.005(5)
C33 0.042(3) 0.030(2) 0.047(3) 0.001(2) 0.001(2) -0.010(2)
C34 0.039(3) 0.035(2) 0.045(3) 0.000(2) 0.005(2) -0.002(2)
C35 0.041(3) 0.033(2) 0.055(3) 0.001(2) 0.002(2) 0.005(2)
C36 0.045(3) 0.037(3) 0.049(3) -0.004(2) 0.001(2) 0.000(2)

loop_
_atom_type_symbol
_atom_type_description
_atom_type_scat_dispersion_real
_atom_type_scat_dispersion_imag
_atom_type_scat_source
C C 0.0033 0.0016 'International Tables Vol C Tables 4.2.6.8 and 6.1.1.4'
H H 0.0000 0.0000 'International Tables Vol C Tables 4.2.6.8 and 6.1.1.4'
N N 0.0061 0.0033 'International Tables Vol C Tables 4.2.6.8 and 6.1.1.4'
O O 0.0106 0.0060 'International Tables Vol C Tables 4.2.6.8 and 6.1.1.4'
Cl Cl 0.1484 0.1585 'International Tables Vol C Tables 4.2.6.8 and 6.1.1.4'
Ni Ni 0.3393 1.1124 'International Tables Vol C Tables 4.2.6.8 and 6.1.1.4'

loop_
_geom_angle_atom_site_label_1
_geom_angle_atom_site_label_2
_geom_angle_atom_site_label_3
_geom_angle_site_symmetry_1
_geom_angle_site_symmetry_3
_geom_angle
_geom_angle_publ_flag
O1 Ni1 N4 . . 89.28(15) ?
O1 Ni1 N2 . . 166.91(15) ?
N4 Ni1 N2 . . 103.22(17) ?
O1 Ni1 O3 . . 76.30(13) ?
N4 Ni1 O3 . . 164.72(15) ?
N2 Ni1 O3 . . 91.55(15) ?
O1 Ni1 N1 . . 99.79(15) ?
N4 Ni1 N1 . . 89.60(17) ?
N2 Ni1 N1 . . 84.37(17) ?
O3 Ni1 N1 . . 87.94(16) ?
O1 Ni1 N3 . . 88.08(15) ?
N4 Ni1 N3 . . 84.36(17) ?
N2 Ni1 N3 . . 89.29(17) ?
O3 Ni1 N3 . . 99.94(15) ?
N1 Ni1 N3 . . 170.03(16) ?
N7 Ni2 N5 . . 104.33(16) ?
N7 Ni2 N6 . . 90.01(18) ?
N5 Ni2 N6 . . 85.9(2) ?
N7 Ni2 N8 . . 85.12(18) ?
N5 Ni2 N8 . . 90.06(18) ?
N6 Ni2 N8 . . 172.74(18) ?
N7 Ni2 O5 . . 100.08(15) ?
N5 Ni2 O5 . . 155.28(16) ?
N6 Ni2 O5 . . 98.00(17) ?
N8 Ni2 O5 . . 88.17(16) ?
N7 Ni2 O4 . . 158.72(15) ?
N5 Ni2 O4 . . 96.04(15) ?
N6 Ni2 O4 . . 85.28(16) ?
N8 Ni2 O4 . . 101.17(16) ?
O5 Ni2 O4 . . 60.25(13) ?
N7 Ni2 C36 . . 129.40(16) ?
N5 Ni2 C36 . . 126.19(17) ?
N6 Ni2 C36 . . 90.80(17) ?
N8 Ni2 C36 . . 96.45(17) ?
O5 Ni2 C36 . . 29.99(15) ?
O4 Ni2 C36 . . 30.30(15) ?
O8 Cl1 O7 . . 110.0(4) ?
O8 Cl1 O9 . . 111.4(4) ?
O7 Cl1 O9 . . 109.9(4) ?
O8 Cl1 O6 . . 108.5(4) ?
O7 Cl1 O6 . . 107.2(4) ?
O9 Cl1 O6 . . 109.7(4) ?
O13 Cl2 O11 . . 111.1(11) ?
O13 Cl2 O12 . . 113.1(11) ?
O11 Cl2 O12 . . 108.8(8) ?
O13 Cl2 O10 . . 110.5(11) ?
O11 Cl2 O10 . . 113.5(8) ?
O12 Cl2 O10 . . 99.4(9) ?
O12' Cl2' O11' . . 109.9(16) ?
O12' Cl2' O10' . . 108.9(16) ?
O11' Cl2' O10' . . 114.5(16) ?
O12' Cl2' O13' . . 106.2(15) ?
O11' Cl2' O13' . . 108.1(13) ?
O10' Cl2' O13' . . 108.9(16) ?
C33 O1 Ni1 . . 121.1(3) ?
C34 O3 Ni1 . . 115.8(3) ?
C34 O3 H3O . . 122.1 ?
Ni1 O3 H3O . . 122.1 ?
C36 O4 Ni2 . . 88.6(3) ?
C36 O5 Ni2 . . 90.2(3) ?
H11 O1W H12 . . 103(13) ?
C1 N1 C14 . . 113.7(4) ?
C1 N1 Ni1 . . 103.2(3) ?
C14 N1 Ni1 . . 121.2(3) ?
C1 N1 H1 . . 109(5) ?
C14 N1 H1 . . 107(5) ?
Ni1 N1 H1 . . 101(5) ?
C2 N2 C3 . . 113.5(4) ?
C2 N2 Ni1 . . 104.9(3) ?
C3 N2 Ni1 . . 115.6(3) ?
C2 N2 H2 . . 109(4) ?
C3 N2 H2 . . 105(5) ?
Ni1 N2 H2 . . 109(5) ?
C9 N3 C6 . . 113.8(4) ?
C9 N3 Ni1 . . 104.2(3) ?
C6 N3 Ni1 . . 122.1(3) ?
C9 N3 H3 . . 106(4) ?
C6 N3 H3 . . 101(4) ?
Ni1 N3 H3 . . 109(4) ?
C10 N4 C11 . . 111.9(4) ?
C10 N4 Ni1 . . 104.2(3) ?
C11 N4 Ni1 . . 115.9(3) ?
C10 N4 H4 . . 112(4) ?
C11 N4 H4 . . 108(4) ?
Ni1 N4 H4 . . 105(4) ?
C31 N5 C17 . . 113.7(5) ?
C31 N5 Ni2 . . 116.4(3) ?
C17 N5 Ni2 . . 103.8(4) ?
C31 N5 H5 . . 112(5) ?
C17 N5 H5 . . 102(5) ?
Ni2 N5 H5 . . 108(5) ?
C18 N6 C19 . . 115.0(5) ?
C18 N6 Ni2 . . 103.5(4) ?
C19 N6 Ni2 . . 120.7(4) ?
C18 N6 H6 . . 104(5) ?
C19 N6 H6 . . 103(5) ?
Ni2 N6 H6 . . 110(5) ?
C23 N7 C25 . . 112.9(4) ?
C23 N7 Ni2 . . 119.4(3) ?
C25 N7 Ni2 . . 104.0(3) ?
C23 N7 H7 . . 109(4) ?
C25 N7 H7 . . 101(4) ?
Ni2 N7 H7 . . 108(4) ?
C26 N8 C27 . . 115.0(4) ?
C26 N8 Ni2 . . 104.6(3) ?
C27 N8 Ni2 . . 120.8(3) ?
C26 N8 H8 . . 109(5) ?
C27 N8 H8 . . 110(5) ?
Ni2 N8 H8 . . 95(4) ?
N1 C1 C2 . . 109.8(5) ?
N1 C1 H1A . . 109.7 ?
C2 C1 H1A . . 109.7 ?
N1 C1 H1B . . 109.7 ?
C2 C1 H1B . . 109.7 ?
H1A C1 H1B . . 108.2 ?
N2 C2 C1 . . 109.7(4) ?
N2 C2 H2A . . 109.7 ?
C1 C2 H2A . . 109.7 ?
N2 C2 H2B . . 109.7 ?
C1 C2 H2B . . 109.7 ?
H2A C2 H2B . . 108.2 ?
N2 C3 C4 . . 113.1(5) ?
N2 C3 C5 . . 110.2(4) ?
C4 C3 C5 . . 110.7(5) ?
N2 C3 H3a . . 107.5 ?
C4 C3 H3a . . 107.5 ?
C5 C3 H3a . . 107.5 ?
C3 C4 H4A . . 109.5 ?
C3 C4 H4B . . 109.5 ?
H4A C4 H4B . . 109.5 ?
C3 C4 H4C . . 109.5 ?
H4A C4 H4C . . 109.5 ?
H4B C4 H4C . . 109.5 ?
C3 C5 C6 . . 119.3(4) ?
C3 C5 H5A . . 107.5 ?
C6 C5 H5A . . 107.5 ?
C3 C5 H5B . . 107.5 ?
C6 C5 H5B . . 107.5 ?
H5A C5 H5B . . 107.0 ?
C7 C6 N3 . . 108.3(4) ?
C7 C6 C8 . . 108.2(5) ?
N3 C6 C8 . . 111.2(5) ?
C7 C6 C5 . . 111.4(5) ?
N3 C6 C5 . . 110.4(4) ?
C8 C6 C5 . . 107.2(5) ?
C6 C7 H7A . . 109.5 ?
C6 C7 H7B . . 109.5 ?
H7A C7 H7B . . 109.5 ?
C6 C7 H7C . . 109.5 ?
H7A C7 H7C . . 109.5 ?
H7B C7 H7C . . 109.5 ?
C6 C8 H8A . . 109.5 ?
C6 C8 H8B . . 109.5 ?
H8A C8 H8B . . 109.5 ?
C6 C8 H8C . . 109.5 ?
H8A C8 H8C . . 109.5 ?
H8B C8 H8C . . 109.5 ?
N3 C9 C10 . . 109.4(4) ?
N3 C9 H9A . . 109.8 ?
C10 C9 H9A . . 109.8 ?
N3 C9 H9B . . 109.8 ?
C10 C9 H9B . . 109.8 ?
H9A C9 H9B . . 108.2 ?
N4 C10 C9 . . 109.8(4) ?
N4 C10 H10A . . 109.7 ?
C9 C10 H10A . . 109.7 ?
N4 C10 H10B . . 109.7 ?
C9 C10 H10B . . 109.7 ?
H10A C10 H10B . . 108.2 ?
C13 C11 N4 . . 110.4(4) ?
C13 C11 C12 . . 110.9(5) ?
N4 C11 C12 . . 111.5(5) ?
C13 C11 H11A . . 108.0 ?
N4 C11 H11A . . 108.0 ?
C12 C11 H11A . . 108.0 ?
C11 C12 H12A . . 109.5 ?
C11 C12 H12B . . 109.5 ?
H12A C12 H12B . . 109.5 ?
C11 C12 H12C . . 109.5 ?
H12A C12 H12C . . 109.5 ?
H12B C12 H12C . . 109.5 ?
C11 C13 C14 . . 120.3(5) ?
C11 C13 H13A . . 107.2 ?
C14 C13 H13A . . 107.2 ?
C11 C13 H13B . . 107.2 ?
C14 C13 H13B . . 107.2 ?
H13A C13 H13B . . 106.9 ?
N1 C14 C13 . . 110.1(4) ?
N1 C14 C16 . . 107.4(5) ?
C13 C14 C16 . . 111.8(5) ?
N1 C14 C15 . . 111.4(5) ?
C13 C14 C15 . . 107.8(5) ?
C16 C14 C15 . . 108.2(5) ?
C14 C15 H15A . . 109.5 ?
C14 C15 H15B . . 109.5 ?
H15A C15 H15B . . 109.5 ?
C14 C15 H15C . . 109.5 ?
H15A C15 H15C . . 109.5 ?
H15B C15 H15C . . 109.5 ?
C14 C16 H16A . . 109.5 ?
C14 C16 H16B . . 109.5 ?
H16A C16 H16B . . 109.5 ?
C14 C16 H16C . . 109.5 ?
H16A C16 H16C . . 109.5 ?
H16B C16 H16C . . 109.5 ?
C18 C17 N5 . . 109.8(5) ?
C18 C17 H17A . . 109.7 ?
N5 C17 H17A . . 109.7 ?
C18 C17 H17B . . 109.7 ?
N5 C17 H17B . . 109.7 ?
H17A C17 H17B . . 108.2 ?
C17 C18 N6 . . 109.9(5) ?
C17 C18 H18A . . 109.7 ?
N6 C18 H18A . . 109.7 ?
C17 C18 H18B . . 109.7 ?
N6 C18 H18B . . 109.7 ?
H18A C18 H18B . . 108.2 ?
N6 C19 C22 . . 110.3(5) ?
N6 C19 C21 . . 108.1(6) ?
C22 C19 C21 . . 111.9(7) ?
N6 C19 C20 . . 111.6(7) ?
C22 C19 C20 . . 107.7(6) ?
C21 C19 C20 . . 107.2(6) ?
C19 C20 H20A . . 109.5 ?
C19 C20 H20B . . 109.5 ?
H20A C20 H20B . . 109.5 ?
C19 C20 H20C . . 109.5 ?
H20A C20 H20C . . 109.5 ?
H20B C20 H20C . . 109.5 ?
C19 C21 H21A . . 109.5 ?
C19 C21 H21B . . 109.5 ?
H21A C21 H21B . . 109.5 ?
C19 C21 H21C . . 109.5 ?
H21A C21 H21C . . 109.5 ?
H21B C21 H21C . . 109.5 ?
C23 C22 C19 . . 120.1(5) ?
C23 C22 H22A . . 107.3 ?
C19 C22 H22A . . 107.3 ?
C23 C22 H22B . . 107.3 ?
C19 C22 H22B . . 107.3 ?
H22A C22 H22B . . 106.9 ?
N7 C23 C22 . . 111.4(5) ?
N7 C23 C24 . . 111.3(5) ?
C22 C23 C24 . . 108.6(5) ?
N7 C23 H23 . . 108.5 ?
C22 C23 H23 . . 108.5 ?
C24 C23 H23 . . 108.5 ?
C23 C24 H24A . . 109.5 ?
C23 C24 H24B . . 109.5 ?
H24A C24 H24B . . 109.5 ?
C23 C24 H24C . . 109.5 ?
H24A C24 H24C . . 109.5 ?
H24B C24 H24C . . 109.5 ?
N7 C25 C26 . . 109.9(4) ?
N7 C25 H25A . . 109.7 ?
C26 C25 H25A . . 109.7 ?
N7 C25 H25B . . 109.7 ?
C26 C25 H25B . . 109.7 ?
H25A C25 H25B . . 108.2 ?
N8 C26 C25 . . 109.5(4) ?
N8 C26 H26A . . 109.8 ?
C25 C26 H26A . . 109.8 ?
N8 C26 H26B . . 109.8 ?
C25 C26 H26B . . 109.8 ?
H26A C26 H26B . . 108.2 ?
N8 C27 C28 . . 107.9(5) ?
N8 C27 C30 . . 110.9(4) ?
C28 C27 C30 . . 111.0(5) ?
N8 C27 C29 . . 111.5(5) ?
C28 C27 C29 . . 107.9(5) ?
C30 C27 C29 . . 107.6(5) ?
C27 C28 H28A . . 109.5 ?
C27 C28 H28B . . 109.5 ?
H28A C28 H28B . . 109.5 ?
C27 C28 H28C . . 109.5 ?
H28A C28 H28C . . 109.5 ?
H28B C28 H28C . . 109.5 ?
C27 C29 H29A . . 109.5 ?
C27 C29 H29B . . 109.5 ?
H29A C29 H29B . . 109.5 ?
C27 C29 H29C . . 109.5 ?
H29A C29 H29C . . 109.5 ?
H29B C29 H29C . . 109.5 ?
C31 C30 C27 . . 118.5(5) ?
C31 C30 H30A . . 107.7 ?
C27 C30 H30A . . 107.7 ?
C31 C30 H30B . . 107.7 ?
C27 C30 H30B . . 107.7 ?
H30A C30 H30B . . 107.1 ?
N5 C31 C30 . . 110.8(5) ?
N5 C31 C32 . . 112.6(6) ?
C30 C31 C32 . . 108.8(6) ?
N5 C31 H31 . . 108.2 ?
C30 C31 H31 . . 108.2 ?
C32 C31 H31 . . 108.2 ?
C31 C32 H32A . . 109.5 ?
C31 C32 H32B . . 109.5 ?
H32A C32 H32B . . 109.5 ?
C31 C32 H32C . . 109.5 ?
H32A C32 H32C . . 109.5 ?
H32B C32 H32C . . 109.5 ?
O2 C33 O1 . . 126.6(5) ?
O2 C33 C34 . . 115.3(4) ?
O1 C33 C34 . . 118.1(4) ?
O3 C34 C35 . . 111.7(4) ?
O3 C34 C33 . . 108.2(4) ?
C35 C34 C33 . . 112.0(4) ?
O3 C34 H34 . . 108.2 ?
C35 C34 H34 . . 108.2 ?
C33 C34 H34 . . 108.2 ?
C34 C35 C36 . . 113.2(4) ?
C34 C35 H35A . . 108.9 ?
C36 C35 H35A . . 108.9 ?
C34 C35 H35B . . 108.9 ?
C36 C35 H35B . . 108.9 ?
H35A C35 H35B . . 107.7 ?
O5 C36 O4 . . 120.8(5) ?
O5 C36 C35 . . 120.5(5) ?
O4 C36 C35 . . 118.8(4) ?
O5 C36 Ni2 . . 59.8(3) ?
O4 C36 Ni2 . . 61.1(2) ?
C35 C36 Ni2 . . 175.7(4) ?

loop_
_geom_bond_atom_site_label_1
_geom_bond_atom_site_label_2
_geom_bond_site_symmetry_2
_geom_bond_distance
_geom_bond_publ_flag
Ni1 O1 . 2.046(3) ?
Ni1 N4 . 2.094(4) ?
Ni1 N2 . 2.110(4) ?
Ni1 O3 . 2.142(3) ?
Ni1 N1 . 2.174(4) ?
Ni1 N3 . 2.173(4) ?
Ni2 N7 . 2.087(4) ?
Ni2 N5 . 2.090(4) ?
Ni2 N6 . 2.117(5) ?
Ni2 N8 . 2.122(5) ?
Ni2 O5 . 2.174(4) ?
Ni2 O4 . 2.203(4) ?
Ni2 C36 . 2.516(5) ?
Cl1 O8 . 1.405(6) ?
Cl1 O7 . 1.405(6) ?
Cl1 O9 . 1.411(5) ?
Cl1 O6 . 1.414(6) ?
Cl2 O13 . 1.416(10) ?
Cl2 O11 . 1.435(9) ?
Cl2 O12 . 1.415(10) ?
Cl2 O10 . 1.463(10) ?
Cl2' O12' . 1.446(12) ?
Cl2' O11' . 1.424(11) ?
Cl2' O10' . 1.443(12) ?
Cl2' O13' . 1.439(12) ?
O1 C33 . 1.250(6) ?
O2 C33 . 1.234(6) ?
O3 C34 . 1.438(6) ?
O3 H3O . 0.8400 ?
O4 C36 . 1.270(6) ?
O5 C36 . 1.257(6) ?
O1W H11 . 0.86(9) ?
O1W H12 . 0.86(9) ?
N1 C1 . 1.489(7) ?
N1 C14 . 1.506(7) ?
N1 H1 . 0.85(5) ?
N2 C2 . 1.471(7) ?
N2 C3 . 1.487(7) ?
N2 H2 . 0.84(5) ?
N3 C9 . 1.480(6) ?
N3 C6 . 1.513(7) ?
N3 H3 . 0.88(6) ?
N4 C10 . 1.472(7) ?
N4 C11 . 1.511(7) ?
N4 H4 . 0.85(5) ?
N5 C31 . 1.471(8) ?
N5 C17 . 1.494(8) ?
N5 H5 . 0.85(5) ?
N6 C18 . 1.496(8) ?
N6 C19 . 1.510(9) ?
N6 H6 . 0.85(5) ?
N7 C23 . 1.478(7) ?
N7 C25 . 1.483(7) ?
N7 H7 . 0.85(2) ?
N8 C26 . 1.478(7) ?
N8 C27 . 1.491(7) ?
N8 H8 . 0.85(5) ?
C1 C2 . 1.501(8) ?
C1 H1A . 0.9700 ?
C1 H1B . 0.9700 ?
C2 H2A . 0.9700 ?
C2 H2B . 0.9700 ?
C3 C4 . 1.518(7) ?
C3 C5 . 1.512(7) ?
C3 H3a . 0.9800 ?
C4 H4A . 0.9600 ?
C4 H4B . 0.9600 ?
C4 H4C . 0.9600 ?
C5 C6 . 1.548(8) ?
C5 H5A . 0.9700 ?
C5 H5B . 0.9700 ?
C6 C7 . 1.484(8) ?
C6 C8 . 1.548(8) ?
C7 H7A . 0.9600 ?
C7 H7B . 0.9600 ?
C7 H7C . 0.9600 ?
C8 H8A . 0.9600 ?
C8 H8B . 0.9600 ?
C8 H8C . 0.9600 ?
C9 C10 . 1.505(8) ?
C9 H9A . 0.9700 ?
C9 H9B . 0.9700 ?
C10 H10A . 0.9700 ?
C10 H10B . 0.9700 ?
C11 C13 . 1.508(8) ?
C11 C12 . 1.519(8) ?
C11 H11A . 0.9800 ?
C12 H12A . 0.9600 ?
C12 H12B . 0.9600 ?
C12 H12C . 0.9600 ?
C13 C14 . 1.524(9) ?
C13 H13A . 0.9700 ?
C13 H13B . 0.9700 ?
C14 C16 . 1.531(9) ?
C14 C15 . 1.570(9) ?
C15 H15A . 0.9600 ?
C15 H15B . 0.9600 ?
C15 H15C . 0.9600 ?
C16 H16A . 0.9600 ?
C16 H16B . 0.9600 ?
C16 H16C . 0.9600 ?
C17 C18 . 1.481(10) ?
C17 H17A . 0.9700 ?
C17 H17B . 0.9700 ?
C18 H18A . 0.9700 ?
C18 H18B . 0.9700 ?
C19 C22 . 1.523(9) ?
C19 C21 . 1.522(10) ?
C19 C20 . 1.540(10) ?
C20 H20A . 0.9600 ?
C20 H20B . 0.9600 ?
C20 H20C . 0.9600 ?
C21 H21A . 0.9600 ?
C21 H21B . 0.9600 ?
C21 H21C . 0.9600 ?
C22 C23 . 1.517(8) ?
C22 H22A . 0.9700 ?
C22 H22B . 0.9700 ?
C23 C24 . 1.531(9) ?
C23 H23 . 0.9800 ?
C24 H24A . 0.9600 ?
C24 H24B . 0.9600 ?
C24 H24C . 0.9600 ?
C25 C26 . 1.487(8) ?
C25 H25A . 0.9700 ?
C25 H25B . 0.9700 ?
C26 H26A . 0.9700 ?
C26 H26B . 0.9700 ?
C27 C28 . 1.508(9) ?
C27 C30 . 1.534(8) ?
C27 C29 . 1.547(9) ?
C28 H28A . 0.9600 ?
C28 H28B . 0.9600 ?
C28 H28C . 0.9600 ?
C29 H29A . 0.9600 ?
C29 H29B . 0.9600 ?
C29 H29C . 0.9600 ?
C30 C31 . 1.514(9) ?
C30 H30A . 0.9700 ?
C30 H30B . 0.9700 ?
C31 C32 . 1.529(9) ?
C31 H31 . 0.9800 ?
C32 H32A . 0.9600 ?
C32 H32B . 0.9600 ?
C32 H32C . 0.9600 ?
C33 C34 . 1.536(7) ?
C34 C35 . 1.507(7) ?
C34 H34 . 0.9800 ?
C35 C36 . 1.510(7) ?
C35 H35A . 0.9700 ?
C35 H35B . 0.9700 ?

loop_
_geom_hbond_atom_site_label_D
_geom_hbond_atom_site_label_H
_geom_hbond_atom_site_label_A
_geom_hbond_site_symmetry_A
_geom_hbond_distance_DH
_geom_hbond_distance_HA
_geom_hbond_distance_DA
_geom_hbond_angle_DHA
_geom_hbond_publ_flag
N2 H2 O6 1_455 0.84(5) 2.41(2) 3.230(7) 165(6) yes
N5 H5 O2 4_656 0.85(5) 2.14(3) 2.940(6) 158(6) yes
N7 H7 O2 4_656 0.85(2) 2.06(2) 2.869(5) 160(6) yes
O1w H11 O5 . 0.86(9) 2.09(7) 2.862(9) 149(12) yes
O1w H12 O6 . 0.86(9) 2.05(8) 2.784(12) 143(13) yes

loop_
_geom_torsion_atom_site_label_1
_geom_torsion_atom_site_label_2
_geom_torsion_atom_site_label_3
_geom_torsion_atom_site_label_4
_geom_torsion_site_symmetry_1
_geom_torsion_site_symmetry_2
_geom_torsion_site_symmetry_3
_geom_torsion_site_symmetry_4
_geom_torsion
_geom_torsion_publ_flag
N4 Ni1 O1 C33 . . . . 170.1(4) ?
N2 Ni1 O1 C33 . . . . -27.0(9) ?
O3 Ni1 O1 C33 . . . . -4.8(4) ?
N1 Ni1 O1 C33 . . . . 80.6(4) ?
N3 Ni1 O1 C33 . . . . -105.5(4) ?
O1 Ni1 O3 C34 . . . . 6.3(3) ?
N4 Ni1 O3 C34 . . . . -13.4(8) ?
N2 Ni1 O3 C34 . . . . -178.7(3) ?
N1 Ni1 O3 C34 . . . . -94.3(3) ?
N3 Ni1 O3 C34 . . . . 91.8(3) ?
N7 Ni2 O4 C36 . . . . 21.9(6) ?
N5 Ni2 O4 C36 . . . . -174.9(3) ?
N6 Ni2 O4 C36 . . . . 99.7(3) ?
N8 Ni2 O4 C36 . . . . -83.6(3) ?
O5 Ni2 O4 C36 . . . . -2.3(3) ?
N7 Ni2 O5 C36 . . . . -169.0(3) ?
N5 Ni2 O5 C36 . . . . 20.1(6) ?
N6 Ni2 O5 C36 . . . . -77.6(3) ?
N8 Ni2 O5 C36 . . . . 106.3(3) ?
O4 Ni2 O5 C36 . . . . 2.3(3) ?
O1 Ni1 N1 C1 . . . . 179.2(3) ?
N4 Ni1 N1 C1 . . . . 90.0(4) ?
N2 Ni1 N1 C1 . . . . -13.3(3) ?
O3 Ni1 N1 C1 . . . . -105.1(4) ?
O1 Ni1 N1 C14 . . . . 50.5(4) ?
N4 Ni1 N1 C14 . . . . -38.7(4) ?
N2 Ni1 N1 C14 . . . . -142.0(4) ?
O3 Ni1 N1 C14 . . . . 126.3(4) ?
O1 Ni1 N2 C2 . . . . 92.6(7) ?
N4 Ni1 N2 C2 . . . . -104.9(4) ?
O3 Ni1 N2 C2 . . . . 71.1(4) ?
N1 Ni1 N2 C2 . . . . -16.7(4) ?
N3 Ni1 N2 C2 . . . . 171.0(4) ?
O1 Ni1 N2 C3 . . . . -33.1(9) ?
N4 Ni1 N2 C3 . . . . 129.3(4) ?
O3 Ni1 N2 C3 . . . . -54.7(4) ?
N1 Ni1 N2 C3 . . . . -142.4(4) ?
N3 Ni1 N2 C3 . . . . 45.3(4) ?
O1 Ni1 N3 C9 . . . . -99.3(3) ?
N4 Ni1 N3 C9 . . . . -9.8(3) ?
N2 Ni1 N3 C9 . . . . 93.5(3) ?
O3 Ni1 N3 C9 . . . . -175.0(3) ?
O1 Ni1 N3 C6 . . . . 130.3(4) ?
N4 Ni1 N3 C6 . . . . -140.3(4) ?
N2 Ni1 N3 C6 . . . . -36.9(4) ?
O3 Ni1 N3 C6 . . . . 54.5(4) ?
O1 Ni1 N4 C10 . . . . 68.1(3) ?
N2 Ni1 N4 C10 . . . . -108.0(3) ?
O3 Ni1 N4 C10 . . . . 87.2(7) ?
N1 Ni1 N4 C10 . . . . 167.9(3) ?
N3 Ni1 N4 C10 . . . . -20.1(3) ?
O1 Ni1 N4 C11 . . . . -55.4(4) ?
N2 Ni1 N4 C11 . . . . 128.6(4) ?
O3 Ni1 N4 C11 . . . . -36.2(8) ?
N1 Ni1 N4 C11 . . . . 44.5(4) ?
N3 Ni1 N4 C11 . . . . -143.5(4) ?
N7 Ni2 N5 C31 . . . . -129.5(4) ?
N6 Ni2 N5 C31 . . . . 141.5(4) ?
N8 Ni2 N5 C31 . . . . -44.5(4) ?
O5 Ni2 N5 C31 . . . . 41.2(6) ?
O4 Ni2 N5 C31 . . . . 56.7(4) ?
C36 Ni2 N5 C31 . . . . 53.5(4) ?
N7 Ni2 N5 C17 . . . . 104.8(4) ?
N6 Ni2 N5 C17 . . . . 15.9(4) ?
N8 Ni2 N5 C17 . . . . -170.2(4) ?
O5 Ni2 N5 C17 . . . . -84.4(5) ?
O4 Ni2 N5 C17 . . . . -68.9(4) ?
C36 Ni2 N5 C17 . . . . -72.1(4) ?
N7 Ni2 N6 C18 . . . . -91.2(4) ?
N5 Ni2 N6 C18 . . . . 13.1(4) ?
O5 Ni2 N6 C18 . . . . 168.6(4) ?
O4 Ni2 N6 C18 . . . . 109.5(4) ?
C36 Ni2 N6 C18 . . . . 139.4(4) ?
N7 Ni2 N6 C19 . . . . 39.1(4) ?
N5 Ni2 N6 C19 . . . . 143.5(4) ?
O5 Ni2 N6 C19 . . . . -61.1(4) ?
O4 Ni2 N6 C19 . . . . -120.1(4) ?
C36 Ni2 N6 C19 . . . . -90.3(4) ?
N5 Ni2 N7 C23 . . . . -127.0(4) ?
N6 Ni2 N7 C23 . . . . -41.2(4) ?
N8 Ni2 N7 C23 . . . . 144.2(4) ?
O5 Ni2 N7 C23 . . . . 57.0(4) ?
O4 Ni2 N7 C23 . . . . 35.8(7) ?
C36 Ni2 N7 C23 . . . . 49.9(4) ?
N5 Ni2 N7 C25 . . . . 106.1(3) ?
N6 Ni2 N7 C25 . . . . -168.1(3) ?
N8 Ni2 N7 C25 . . . . 17.3(3) ?
O5 Ni2 N7 C25 . . . . -69.9(3) ?
O4 Ni2 N7 C25 . . . . -91.1(5) ?
C36 Ni2 N7 C25 . . . . -77.0(4) ?
N7 Ni2 N8 C26 . . . . 11.9(3) ?
N5 Ni2 N8 C26 . . . . -92.5(3) ?
O5 Ni2 N8 C26 . . . . 112.2(3) ?
O4 Ni2 N8 C26 . . . . 171.3(3) ?
C36 Ni2 N8 C26 . . . . 141.0(3) ?
N7 Ni2 N8 C27 . . . . 143.4(4) ?
N5 Ni2 N8 C27 . . . . 39.1(4) ?
O5 Ni2 N8 C27 . . . . -116.3(4) ?
O4 Ni2 N8 C27 . . . . -57.1(4) ?
C36 Ni2 N8 C27 . . . . -87.4(4) ?
C14 N1 C1 C2 . . . . 174.7(5) ?
Ni1 N1 C1 C2 . . . . 41.5(5) ?
C3 N2 C2 C1 . . . . 172.0(5) ?
Ni1 N2 C2 C1 . . . . 44.9(5) ?
N1 C1 C2 N2 . . . . -61.4(6) ?
C2 N2 C3 C4 . . . . 47.5(7) ?
Ni1 N2 C3 C4 . . . . 168.7(4) ?
C2 N2 C3 C5 . . . . 171.9(4) ?
Ni1 N2 C3 C5 . . . . -66.8(5) ?
N2 C3 C5 C6 . . . . 74.0(6) ?
C4 C3 C5 C6 . . . . -160.1(5) ?
C9 N3 C6 C7 . . . . 157.0(5) ?
Ni1 N3 C6 C7 . . . . -76.7(5) ?
C9 N3 C6 C8 . . . . 38.2(6) ?
Ni1 N3 C6 C8 . . . . 164.5(4) ?
C9 N3 C6 C5 . . . . -80.7(5) ?
Ni1 N3 C6 C5 . . . . 45.5(5) ?
C3 C5 C6 C7 . . . . 59.7(7) ?
C3 C5 C6 N3 . . . . -60.8(6) ?
C3 C5 C6 C8 . . . . 177.9(5) ?
C6 N3 C9 C10 . . . . 173.3(4) ?
Ni1 N3 C9 C10 . . . . 38.1(5) ?
C11 N4 C10 C9 . . . . 173.7(4) ?
Ni1 N4 C10 C9 . . . . 47.8(4) ?
N3 C9 C10 N4 . . . . -60.8(5) ?
C10 N4 C11 C13 . . . . 176.8(4) ?
Ni1 N4 C11 C13 . . . . -63.9(5) ?
C10 N4 C11 C12 . . . . 53.1(6) ?
Ni1 N4 C11 C12 . . . . 172.4(4) ?
N4 C11 C13 C14 . . . . 72.6(6) ?
C12 C11 C13 C14 . . . . -163.4(5) ?
C1 N1 C14 C13 . . . . -76.0(6) ?
Ni1 N1 C14 C13 . . . . 47.9(6) ?
C1 N1 C14 C16 . . . . 162.0(5) ?
Ni1 N1 C14 C16 . . . . -74.1(5) ?
C1 N1 C14 C15 . . . . 43.6(7) ?
Ni1 N1 C14 C15 . . . . 167.5(4) ?
C11 C13 C14 N1 . . . . -62.5(7) ?
C11 C13 C14 C16 . . . . 56.9(7) ?
C11 C13 C14 C15 . . . . 175.7(5) ?
C31 N5 C17 C18 . . . . -171.1(5) ?
Ni2 N5 C17 C18 . . . . -43.8(5) ?
N5 C17 C18 N6 . . . . 60.1(7) ?
C19 N6 C18 C17 . . . . -174.9(5) ?
Ni2 N6 C18 C17 . . . . -41.2(5) ?
C18 N6 C19 C22 . . . . 73.4(7) ?
Ni2 N6 C19 C22 . . . . -51.8(6) ?
C18 N6 C19 C21 . . . . -164.0(6) ?
Ni2 N6 C19 C21 . . . . 70.8(7) ?
C18 N6 C19 C20 . . . . -46.3(7) ?
Ni2 N6 C19 C20 . . . . -171.5(5) ?
N6 C19 C22 C23 . . . . 63.5(8) ?
C21 C19 C22 C23 . . . . -56.9(8) ?
C20 C19 C22 C23 . . . . -174.5(7) ?
C25 N7 C23 C22 . . . . 179.9(5) ?
Ni2 N7 C23 C22 . . . . 57.2(6) ?
C25 N7 C23 C24 . . . . -58.8(6) ?
Ni2 N7 C23 C24 . . . . 178.6(4) ?
C19 C22 C23 N7 . . . . -67.2(7) ?
C19 C22 C23 C24 . . . . 169.9(6) ?
C23 N7 C25 C26 . . . . -175.7(4) ?
Ni2 N7 C25 C26 . . . . -44.9(5) ?
C27 N8 C26 C25 . . . . -174.6(4) ?
Ni2 N8 C26 C25 . . . . -39.8(5) ?
N7 C25 C26 N8 . . . . 59.7(6) ?
C26 N8 C27 C28 . . . . -161.0(5) ?
Ni2 N8 C27 C28 . . . . 72.1(5) ?
C26 N8 C27 C30 . . . . 77.3(6) ?
Ni2 N8 C27 C30 . . . . -49.7(6) ?
C26 N8 C27 C29 . . . . -42.6(7) ?
Ni2 N8 C27 C29 . . . . -169.5(4) ?
N8 C27 C30 C31 . . . . 62.6(7) ?
C28 C27 C30 C31 . . . . -57.4(7) ?
C29 C27 C30 C31 . . . . -175.2(6) ?
C17 N5 C31 C30 . . . . -176.0(5) ?
Ni2 N5 C31 C30 . . . . 63.5(5) ?
C17 N5 C31 C32 . . . . -53.9(7) ?
Ni2 N5 C31 C32 . . . . -174.4(5) ?
C27 C30 C31 N5 . . . . -71.3(7) ?
C27 C30 C31 C32 . . . . 164.3(6) ?
Ni1 O1 C33 O2 . . . . -177.9(4) ?
Ni1 O1 C33 C34 . . . . 2.5(6) ?
Ni1 O3 C34 C35 . . . . -130.4(3) ?
Ni1 O3 C34 C33 . . . . -6.6(5) ?
O2 C33 C34 O3 . . . . -176.7(4) ?
O1 C33 C34 O3 . . . . 2.9(6) ?
O2 C33 C34 C35 . . . . -53.1(6) ?
O1 C33 C34 C35 . . . . 126.5(5) ?
O3 C34 C35 C36 . . . . -57.3(5) ?
C33 C34 C35 C36 . . . . -178.9(4) ?
Ni2 O5 C36 O4 . . . . -4.0(5) ?
Ni2 O5 C36 C35 . . . . 175.0(4) ?
Ni2 O4 C36 O5 . . . . 4.0(5) ?
Ni2 O4 C36 C35 . . . . -175.0(4) ?
C34 C35 C36 O5 . . . . -144.5(5) ?
C34 C35 C36 O4 . . . . 34.5(7) ?
N7 Ni2 C36 O5 . . . . 14.0(4) ?
N5 Ni2 C36 O5 . . . . -169.7(3) ?
N6 Ni2 C36 O5 . . . . 104.7(3) ?
N8 Ni2 C36 O5 . . . . -74.9(3) ?
O4 Ni2 C36 O5 . . . . -176.1(5) ?
N7 Ni2 C36 O4 . . . . -169.9(3) ?
N5 Ni2 C36 O4 . . . . 6.3(4) ?
N6 Ni2 C36 O4 . . . . -79.2(3) ?
N8 Ni2 C36 O4 . . . . 101.1(3) ?
O5 Ni2 C36 O4 . . . . 176.1(5) ?
